data_7231644
loop_
_publ_author_name
'Saraei, Nina'
'Hietsoi, Oleksandr'
'Mullins, Christopher S.'
'Gupta, Alexander J.'
'Frye, Brian C.'
'Mashuta, Mark S.'
'Buchanan, Robert M.'
'Grapperhaus, Craig A.'

_publ_section_title
;
 Streams, cascades, and pools: various water cluster motifs in
 structurally similar Ni(ii) complexes
;
_journal_issue 44
_journal_name_full CrystEngComm
_journal_page_first 7071
_journal_paper_doi 10.1039/C8CE01153B
_journal_volume 20
_journal_year 2018
_chemical_formula_moiety 'C12 H16 N4 Ni O2, 3(H2 O)'
_chemical_formula_sum 'C12 H22 N4 Ni O5'
_chemical_formula_weight 361.05
_chemical_name_common '1-methyl-N-(2-((4-oxopentan-2-ylidene)amino)ethyl)-1H-imidazole-2-carboxamido nickel(II)'
_chemical_name_systematic '1-methyl-N-(2-((4-oxopentan-2-ylidene)amino)ethyl)-1H-imidazole-2-carboxamido nickel(II)'
_space_group_IT_number 2
_space_group_name_Hall '-P 1'
_space_group_name_H-M_alt 'P -1'
_symmetry_cell_setting triclinic
_symmetry_space_group_name_Hall '-P 1'
_symmetry_space_group_name_H-M 'P -1'
_atom_sites_solution_hydrogens geom
_atom_sites_solution_primary direct
_atom_sites_solution_secondary difmap
_audit_creation_method SHELXL
_audit_update_record
;
2018-07-11 deposited with the CCDC.
2018-10-12 downloaded from the CCDC.
;
_cell_angle_alpha 92.821(4)
_cell_angle_beta 92.276(4)
_cell_angle_gamma 104.339(4)
_cell_formula_units_Z 2
_cell_length_a 6.8975(18)
_cell_length_b 9.130(2)
_cell_length_c 12.645(3)
_cell_measurement_reflns_used 2910
_cell_measurement_temperature 100(2)
_cell_measurement_theta_max 25.028
_cell_measurement_theta_min 2.737
_cell_volume 769.5(3)
_computing_cell_refinement 'SAINT 6.36 (Bruker, 2002)'
_computing_data_collection 'SMART 5.628 (Bruker, 2002)'
_computing_data_reduction 'SAINT 6.36 (Bruker, 2002)'
_computing_molecular_graphics 'ORTEP-3 (Farrugia, 1997) and Mercury (Macrae<i>et al.</i>, 2006)'
_computing_publication_material 'PLATON (Spek, 2009)'
_computing_structure_refinement 'SHELXL (Sheldrick, 2008)'
_computing_structure_solution 'SHELXS (Sheldrick, 2008)'
_diffrn_ambient_temperature 100(2)
_diffrn_measured_fraction_theta_full 0.991
_diffrn_measured_fraction_theta_max 0.991
_diffrn_measurement_device_type 'SMART APEX CCD'
_diffrn_measurement_method '\w scans'
_diffrn_radiation_monochromator graphite
_diffrn_radiation_source 'fine-focus sealed tube'
_diffrn_radiation_type MoK\a
_diffrn_radiation_wavelength 0.71073
_diffrn_reflns_av_R_equivalents 0.0231
_diffrn_reflns_av_sigmaI/netI 0.0434
_diffrn_reflns_limit_h_max 8
_diffrn_reflns_limit_h_min -8
_diffrn_reflns_limit_k_max 10
_diffrn_reflns_limit_k_min -10
_diffrn_reflns_limit_l_max 15
_diffrn_reflns_limit_l_min -15
_diffrn_reflns_number 5732
_diffrn_reflns_theta_full 25.11
_diffrn_reflns_theta_max 25.11
_diffrn_reflns_theta_min 2.90
_diffrn_standards_decay_% <0.1
_diffrn_standards_interval_count 0
_diffrn_standards_interval_time 0
_diffrn_standards_number 0
_exptl_absorpt_coefficient_mu 1.290
_exptl_absorpt_correction_T_max 0.871
_exptl_absorpt_correction_T_min 0.613
_exptl_absorpt_correction_type multi-scan
_exptl_absorpt_process_details
;
SADABS; Sheldrick, (1996).
;
_exptl_crystal_colour orange
_exptl_crystal_density_diffrn 1.558
_exptl_crystal_density_method 'not measured'
_exptl_crystal_description needle
_exptl_crystal_F_000 380
_exptl_crystal_recrystallization_method 'Re-crystallisation from solvent: acetone, water'
_exptl_crystal_size_max 0.50
_exptl_crystal_size_mid 0.03
_exptl_crystal_size_min 0.01
_refine_diff_density_max 0.394
_refine_diff_density_min -0.331
_refine_diff_density_rms 0.072
_refine_ls_extinction_method none
_refine_ls_goodness_of_fit_ref 1.052
_refine_ls_hydrogen_treatment mixed
_refine_ls_matrix_type full
_refine_ls_number_parameters 257
_refine_ls_number_reflns 2709
_refine_ls_number_restraints 28
_refine_ls_restrained_S_all 1.047
_refine_ls_R_factor_all 0.0356
_refine_ls_R_factor_gt 0.0280
_refine_ls_shift/su_max 0.001
_refine_ls_shift/su_mean 0.000
_refine_ls_structure_factor_coef Fsqd
_refine_ls_weighting_details 'calc w=1/[\s^2^(Fo^2^)+(0.0184P)^2^+0.3443P] where P=(Fo^2^+2Fc^2^)/3'
_refine_ls_weighting_scheme calc
_refine_ls_wR_factor_gt 0.0579
_refine_ls_wR_factor_ref 0.0588
_reflns_number_gt 2235
_reflns_number_total 2709
_reflns_threshold_expression I>2\s(I)
_cod_data_source_file c8ce01153b2.cif
_cod_data_source_block 4
_cod_depositor_comments
;
The following automatic conversions were performed:

'_symmetry_cell_setting' value 'Triclinic' changed to 'triclinic'
according to
/home/data/users/saulius/crontab/automatic-downloads/rss-feeds/RSC/lib/dictionaries/cif_core.dic
dictionary named 'cif_core.dic' version 2.4.2 from 2011-04-26.

Automatic conversion script
Id: cif_fix_values 4973 2017-02-22 13:04:09Z antanas 

 Adding full bibliography for 7231642--7231645.cif.
;
_cod_original_cell_volume 769.4(3)
_cod_original_sg_symbol_H-M P-1
_cod_database_code 7231644

loop_
_symmetry_equiv_pos_as_xyz
'x, y, z'
'-x, -y, -z'

loop_
_atom_site_label
_atom_site_type_symbol
_atom_site_fract_x
_atom_site_fract_y
_atom_site_fract_z
_atom_site_U_iso_or_equiv
_atom_site_adp_type
_atom_site_occupancy
_atom_site_symmetry_multiplicity
_atom_site_calc_flag
_atom_site_refinement_flags
Ni1 Ni 0.74896(5) 0.52322(3) 0.49485(2) 0.01471(10) Uani 1 1 d .
O1 O 0.6299(2) 0.36496(16) 0.19386(12) 0.0181(4) Uani 1 1 d .
O2 O 0.8152(2) 0.66888(16) 0.60451(12) 0.0174(4) Uani 1 1 d .
N1 N 0.7455(3) 0.6697(2) 0.39345(14) 0.0150(4) Uani 1 1 d .
N2 N 0.6937(3) 0.7103(2) 0.22545(14) 0.0159(4) Uani 1 1 d .
N3 N 0.6848(3) 0.38770(19) 0.37738(14) 0.0146(4) Uani 1 1 d .
N4 N 0.7474(3) 0.3569(2) 0.57223(15) 0.0147(4) Uani 1 1 d .
C1 C 0.7066(3) 0.6060(3) 0.29510(18) 0.0151(5) Uani 1 1 d .
C2 C 0.7589(3) 0.8205(3) 0.38566(19) 0.0168(5) Uani 1 1 d .
H2 H 0.780(3) 0.885(3) 0.4449(18) 0.017(6) Uiso 1 1 d .
C3 C 0.7273(3) 0.8470(3) 0.28279(19) 0.0172(5) Uani 1 1 d .
H3 H 0.721(3) 0.937(3) 0.2498(17) 0.021 Uiso 1 1 d .
C4 C 0.6474(4) 0.6860(3) 0.11052(18) 0.0232(6) Uani 1 1 d .
H4A H 0.7724 0.7006 0.0736 0.035 Uiso 1 1 calc R
H4B H 0.5736 0.7586 0.0872 0.035 Uiso 1 1 calc R
H4C H 0.5654 0.5826 0.0941 0.035 Uiso 1 1 calc R
C5 C 0.6704(3) 0.4380(2) 0.28224(18) 0.0154(5) Uani 1 1 d .
C6 C 0.6332(4) 0.2281(3) 0.39889(19) 0.0173(5) Uani 1 1 d .
H6A H 0.677(4) 0.170(3) 0.3440(19) 0.028(7) Uiso 1 1 d .
H6B H 0.486(3) 0.191(2) 0.3999(16) 0.011(6) Uiso 1 1 d .
C7 C 0.7326(4) 0.2154(3) 0.50624(19) 0.0171(5) Uani 1 1 d .
H7A H 0.655(3) 0.130(3) 0.5409(17) 0.020(6) Uiso 1 1 d .
H7B H 0.872(3) 0.202(2) 0.4973(16) 0.012(6) Uiso 1 1 d .
C8 C 0.7787(3) 0.3601(3) 0.67541(18) 0.0161(5) Uani 1 1 d .
C9 C 0.8114(3) 0.4970(3) 0.73946(19) 0.0177(5) Uani 1 1 d .
H9 H 0.825(3) 0.490(2) 0.8113(18) 0.016(6) Uiso 1 1 d .
C10 C 0.8293(3) 0.6380(3) 0.70315(18) 0.0164(5) Uani 1 1 d .
C11 C 0.7868(3) 0.2189(3) 0.73030(18) 0.0196(5) Uani 1 1 d .
H11A H 0.6559 0.1457 0.7210 0.029 Uiso 1 1 calc R
H11B H 0.8206 0.2445 0.8061 0.029 Uiso 1 1 calc R
H11C H 0.8891 0.1746 0.6995 0.029 Uiso 1 1 calc R
C12 C 0.8753(4) 0.7755(3) 0.78027(18) 0.0226(6) Uani 1 1 d .
H12A H 1.0194 0.8234 0.7831 0.034 Uiso 1 1 calc R
H12B H 0.8352 0.7445 0.8509 0.034 Uiso 1 1 calc R
H12C H 0.8012 0.8479 0.7568 0.034 Uiso 1 1 calc R
O3 O 0.5214(3) 0.0646(2) 0.13324(15) 0.0251(4) Uani 1 1 d D
H3OA H 0.548(4) 0.150(2) 0.154(2) 0.039(9) Uiso 1 1 d D
H3OB H 0.604(3) 0.063(3) 0.0925(19) 0.036(9) Uiso 1 1 d D
O4 O 0.8498(3) 0.3708(2) 0.01173(16) 0.0287(4) Uani 1 1 d D
H4OA H 0.792(4) 0.377(3) 0.0647(17) 0.044(10) Uiso 1 1 d D
H4OB H 0.943(8) 0.440(6) 0.006(6) 0.067 Uiso 0.50 1 d PD
H4OC H 0.855(10) 0.288(3) -0.004(5) 0.067 Uiso 0.50 1 d PD
O5 O 0.8314(3) 0.0610(2) 0.98868(16) 0.0272(4) Uani 1 1 d D
H5OA H 0.752(4) 0.024(3) 0.9435(19) 0.050(10) Uiso 1 1 d D
H5OB H 0.932(7) 0.036(9) 0.990(6) 0.075 Uiso 0.50 1 d PD
H5OC H 0.870(10) 0.148(2) 0.986(6) 0.075 Uiso 0.50 1 d PD

loop_
_atom_site_aniso_label
_atom_site_aniso_U_11
_atom_site_aniso_U_22
_atom_site_aniso_U_33
_atom_site_aniso_U_23
_atom_site_aniso_U_13
_atom_site_aniso_U_12
Ni1 0.01700(18) 0.01156(16) 0.01554(17) -0.00130(12) 0.00078(12) 0.00391(12)
O1 0.0220(9) 0.0152(9) 0.0158(9) -0.0021(7) 0.0010(7) 0.0027(7)
O2 0.0192(9) 0.0153(9) 0.0172(9) -0.0023(7) -0.0008(7) 0.0043(7)
N1 0.0127(10) 0.0130(10) 0.0193(11) 0.0004(8) 0.0005(8) 0.0033(8)
N2 0.0157(11) 0.0146(10) 0.0173(11) 0.0019(8) 0.0001(8) 0.0035(8)
N3 0.0155(11) 0.0096(10) 0.0183(11) 0.0005(8) 0.0020(8) 0.0024(8)
N4 0.0129(10) 0.0147(10) 0.0160(11) -0.0001(8) 0.0005(8) 0.0030(8)
C1 0.0109(12) 0.0161(12) 0.0183(13) 0.0008(10) 0.0017(10) 0.0034(10)
C2 0.0147(13) 0.0118(12) 0.0234(14) -0.0033(11) 0.0012(10) 0.0032(10)
C3 0.0147(13) 0.0117(13) 0.0260(15) 0.0024(10) 0.0016(10) 0.0045(10)
C4 0.0302(15) 0.0215(14) 0.0186(13) 0.0025(11) -0.0008(11) 0.0080(12)
C5 0.0090(12) 0.0164(13) 0.0204(14) -0.0003(11) 0.0020(10) 0.0024(10)
C6 0.0229(15) 0.0102(12) 0.0188(14) -0.0001(10) 0.0028(11) 0.0039(11)
C7 0.0189(14) 0.0113(12) 0.0214(14) 0.0013(10) 0.0020(11) 0.0041(11)
C8 0.0078(12) 0.0198(13) 0.0217(14) 0.0041(10) 0.0040(10) 0.0047(10)
C9 0.0170(14) 0.0242(14) 0.0120(13) 0.0010(11) -0.0003(10) 0.0055(11)
C10 0.0102(13) 0.0204(13) 0.0186(14) -0.0013(10) 0.0026(10) 0.0038(10)
C11 0.0199(14) 0.0220(13) 0.0181(13) 0.0039(10) 0.0017(10) 0.0067(11)
C12 0.0230(14) 0.0220(14) 0.0210(13) -0.0050(11) -0.0001(11) 0.0038(11)
O3 0.0340(12) 0.0168(11) 0.0237(11) -0.0018(8) 0.0040(9) 0.0048(9)
O4 0.0317(12) 0.0307(12) 0.0216(11) 0.0003(9) 0.0061(9) 0.0031(9)
O5 0.0269(11) 0.0244(10) 0.0286(11) -0.0067(9) -0.0045(9) 0.0060(9)

loop_
_atom_type_symbol
_atom_type_description
_atom_type_scat_dispersion_real
_atom_type_scat_dispersion_imag
_atom_type_scat_source
C C 0.0033 0.0016 'International Tables Vol C Tables 4.2.6.8 and 6.1.1.4'
H H 0.0000 0.0000 'International Tables Vol C Tables 4.2.6.8 and 6.1.1.4'
N N 0.0061 0.0033 'International Tables Vol C Tables 4.2.6.8 and 6.1.1.4'
Ni Ni 0.3393 1.1124 'International Tables Vol C Tables 4.2.6.8 and 6.1.1.4'
O O 0.0106 0.0060 'International Tables Vol C Tables 4.2.6.8 and 6.1.1.4'

loop_
_geom_angle_atom_site_label_1
_geom_angle_atom_site_label_2
_geom_angle_atom_site_label_3
_geom_angle
_geom_angle_publ_flag
O2 Ni1 N4 97.97(8) no
O2 Ni1 N3 175.76(8) no
N4 Ni1 N3 86.22(8) no
O2 Ni1 N1 92.25(8) no
N4 Ni1 N1 169.67(8) no
N3 Ni1 N1 83.55(8) no
C10 O2 Ni1 123.36(14) no
C1 N1 C2 106.35(19) no
C1 N1 Ni1 111.72(15) no
C2 N1 Ni1 141.81(16) no
C1 N2 C3 106.74(19) no
C1 N2 C4 127.74(19) no
C3 N2 C4 125.50(19) no
C5 N3 C6 123.76(19) no
C5 N3 Ni1 119.91(15) no
C6 N3 Ni1 116.03(14) no
C8 N4 C7 120.34(19) no
C8 N4 Ni1 125.34(16) no
C7 N4 Ni1 113.91(14) no
N1 C1 N2 110.72(19) no
N1 C1 C5 117.2(2) no
N2 C1 C5 131.9(2) no
C3 C2 N1 109.0(2) no
C3 C2 H2 130.1(14) no
N1 C2 H2 120.8(14) no
C2 C3 N2 107.2(2) no
C2 C3 H3 131.3(14) no
N2 C3 H3 121.5(14) no
N2 C4 H4A 109.5 no
N2 C4 H4B 109.5 no
H4A C4 H4B 109.5 no
N2 C4 H4C 109.5 no
H4A C4 H4C 109.5 no
H4B C4 H4C 109.5 no
O1 C5 N3 129.3(2) no
O1 C5 C1 123.1(2) no
N3 C5 C1 107.55(19) no
N3 C6 C7 106.91(19) no
N3 C6 H6A 110.3(14) no
C7 C6 H6A 111.9(15) no
N3 C6 H6B 109.5(12) no
C7 C6 H6B 110.8(12) no
H6A C6 H6B 107.5(18) no
N4 C7 C6 108.83(18) no
N4 C7 H7A 109.9(13) no
C6 C7 H7A 110.2(14) no
N4 C7 H7B 108.8(12) no
C6 C7 H7B 110.1(12) no
H7A C7 H7B 109.0(18) no
N4 C8 C9 121.5(2) no
N4 C8 C11 121.1(2) no
C9 C8 C11 117.3(2) no
C10 C9 C8 125.7(2) no
C10 C9 H9 117.4(14) no
C8 C9 H9 116.8(14) no
O2 C10 C9 125.7(2) no
O2 C10 C12 114.2(2) no
C9 C10 C12 120.1(2) no
C8 C11 H11A 109.5 no
C8 C11 H11B 109.5 no
H11A C11 H11B 109.5 no
C8 C11 H11C 109.5 no
H11A C11 H11C 109.5 no
H11B C11 H11C 109.5 no
C10 C12 H12A 109.5 no
C10 C12 H12B 109.5 no
H12A C12 H12B 109.5 no
C10 C12 H12C 109.5 no
H12A C12 H12C 109.5 no
H12B C12 H12C 109.5 no
H3OA O3 H3OB 103(3) no
H4OA O4 H4OB 113(6) no
H4OA O4 H4OC 113(6) no
H4OB O4 H4OC 121(8) no
H5OA O5 H5OB 117(6) no
H5OA O5 H5OC 113(6) no
H5OB O5 H5OC 101(8) no

loop_
_geom_bond_atom_site_label_1
_geom_bond_atom_site_label_2
_geom_bond_distance
_geom_bond_publ_flag
Ni1 O2 1.8350(15) no
Ni1 N4 1.8444(19) no
Ni1 N3 1.8517(18) no
Ni1 N1 1.9013(19) no
O1 C5 1.257(3) no
O2 C10 1.297(3) no
N1 C1 1.335(3) no
N1 C2 1.366(3) no
N2 C1 1.345(3) no
N2 C3 1.375(3) no
N2 C4 1.470(3) no
N3 C5 1.317(3) no
N3 C6 1.454(3) no
N4 C8 1.312(3) no
N4 C7 1.483(3) no
C1 C5 1.492(3) no
C2 C3 1.354(3) no
C2 H2 0.91(2) no
C3 H3 0.95(2) no
C4 H4A 0.9800 no
C4 H4B 0.9800 no
C4 H4C 0.9800 no
C6 C7 1.519(3) no
C6 H6A 0.96(2) no
C6 H6B 0.99(2) no
C7 H7A 0.97(2) no
C7 H7B 1.01(2) no
C8 C9 1.420(3) no
C8 C11 1.506(3) no
C9 C10 1.367(3) no
C9 H9 0.92(2) no
C10 C12 1.511(3) no
C11 H11A 0.9800 no
C11 H11B 0.9800 no
C11 H11C 0.9800 no
C12 H12A 0.9800 no
C12 H12B 0.9800 no
C12 H12C 0.9800 no
O3 H3OA 0.787(16) no
O3 H3OB 0.785(16) no
O4 H4OA 0.798(16) no
O4 H4OB 0.791(18) no
O4 H4OC 0.781(18) no
O5 H5OA 0.778(16) no
O5 H5OB 0.782(18) no
O5 H5OC 0.777(19) no

loop_
_geom_torsion_atom_site_label_1
_geom_torsion_atom_site_label_2
_geom_torsion_atom_site_label_3
_geom_torsion_atom_site_label_4
_geom_torsion
_geom_torsion_publ_flag
N4 Ni1 O2 C10 -5.93(17) no
N1 Ni1 O2 C10 175.58(17) no
O2 Ni1 N1 C1 177.87(15) no
N4 Ni1 N1 C1 6.2(5) no
N3 Ni1 N1 C1 -1.58(15) no
O2 Ni1 N1 C2 -7.0(2) no
N4 Ni1 N1 C2 -178.6(4) no
N3 Ni1 N1 C2 173.5(3) no
N4 Ni1 N3 C5 -176.55(17) no
N1 Ni1 N3 C5 2.05(16) no
N4 Ni1 N3 C6 9.45(17) no
N1 Ni1 N3 C6 -171.95(17) no
O2 Ni1 N4 C8 2.57(19) no
N3 Ni1 N4 C8 -178.09(19) no
N1 Ni1 N4 C8 174.1(4) no
O2 Ni1 N4 C7 -170.01(15) no
N3 Ni1 N4 C7 9.33(16) no
N1 Ni1 N4 C7 1.6(5) no
C2 N1 C1 N2 -0.4(2) no
Ni1 N1 C1 N2 176.51(14) no
C2 N1 C1 C5 -175.81(18) no
Ni1 N1 C1 C5 1.1(2) no
C3 N2 C1 N1 0.4(3) no
C4 N2 C1 N1 -178.1(2) no
C3 N2 C1 C5 174.9(2) no
C4 N2 C1 C5 -3.5(4) no
C1 N1 C2 C3 0.2(2) no
Ni1 N1 C2 C3 -175.08(19) no
N1 C2 C3 N2 0.0(3) no
C1 N2 C3 C2 -0.2(2) no
C4 N2 C3 C2 178.3(2) no
C6 N3 C5 O1 -6.9(4) no
Ni1 N3 C5 O1 179.57(18) no
C6 N3 C5 C1 171.7(2) no
Ni1 N3 C5 C1 -1.9(2) no
N1 C1 C5 O1 179.1(2) no
N2 C1 C5 O1 4.8(4) no
N1 C1 C5 N3 0.4(3) no
N2 C1 C5 N3 -173.9(2) no
C5 N3 C6 C7 161.7(2) no
Ni1 N3 C6 C7 -24.5(2) no
C8 N4 C7 C6 162.3(2) no
Ni1 N4 C7 C6 -24.7(2) no
N3 C6 C7 N4 30.0(3) no
C7 N4 C8 C9 174.3(2) no
Ni1 N4 C8 C9 2.1(3) no
C7 N4 C8 C11 -4.1(3) no
Ni1 N4 C8 C11 -176.19(15) no
N4 C8 C9 C10 -5.2(4) no
C11 C8 C9 C10 173.2(2) no
Ni1 O2 C10 C9 4.8(3) no
Ni1 O2 C10 C12 -177.02(14) no
C8 C9 C10 O2 1.4(4) no
C8 C9 C10 C12 -176.6(2) no
